data_4084577
loop_
_publ_author_name
'Kameo, Hajime'
'Kawamoto, Tatsuya'
'Sakaki, Shigeyoshi'
'Nakazawa, Hiroshi'

_publ_section_title
;
 Can One \s*-Antibonding Orbital Interact with Six Electrons of Lewis
 Bases? Analysis of a Multiply Interacting \s* Orbital
;
_journal_issue 21
_journal_name_full Organometallics
_journal_page_first 5960
_journal_paper_doi 10.1021/om500951e
_journal_volume 33
_journal_year 2014
_chemical_formula_moiety 'C54 H43 P3 Sn'
_chemical_formula_sum 'C54 H43 P3 Sn'
_chemical_formula_weight 903.48
_space_group_IT_number 2
_symmetry_cell_setting triclinic
_symmetry_Int_Tables_number 2
_symmetry_space_group_name_Hall '-P 1'
_symmetry_space_group_name_H-M 'P -1'
_cell_angle_alpha 77.994(4)
_cell_angle_beta 89.069(6)
_cell_angle_gamma 88.451(6)
_cell_formula_units_Z 2
_cell_length_a 10.651(3)
_cell_length_b 13.376(4)
_cell_length_c 16.021(5)
_cell_measurement_reflns_used 5980
_cell_measurement_temperature 200(2)
_cell_measurement_theta_max 27.4430
_cell_measurement_theta_min 3.1149
_cell_volume 2231.6(12)
_computing_cell_refinement 'CrystalClear (Rigaku Inc., 2008)'
_computing_data_collection 'CrystalClear (Rigaku Inc., 2008)'
_computing_data_reduction 'CrystalClear (Rigaku Inc., 2008)'
_computing_molecular_graphics 'Ortep-3 for Windows (Farrugia, 1997)'
_computing_publication_material SHELXL97
_computing_structure_refinement 'SHELXL-97 (Sheldrick, 1997)'
_computing_structure_solution 'SIR97 (Altomare <i>et al.</i>,  1999)'
_diffrn_ambient_temperature 200(2)
_diffrn_detector_area_resol_mean 7.111
_diffrn_measured_fraction_theta_full 0.987
_diffrn_measured_fraction_theta_max 0.987
_diffrn_measurement_details
;
scan:
    Number of images: 360
               Slice: -115.0000 - 65.0000
         Image width: 0.5000
            Exp time: 8.0000
       Rotation axis: Omega
               Omega: 0.0000
                 Chi: 45.0000
                 Phi: 0.0000
                 XTD: 54.9069
              2theta: -25.1001
scan:
    Number of images: 360
               Slice: -115.0000 - 65.0000
         Image width: 0.5000
            Exp time: 8.0000
       Rotation axis: Omega
               Omega: 0.0000
                 Chi: 45.0000
                 Phi: 90.0000
                 XTD: 54.9069
              2theta: -25.1001
scan:
    Number of images: 360
               Slice: -115.0000 - 65.0000
         Image width: 0.5000
            Exp time: 8.0000
       Rotation axis: Omega
               Omega: 0.0000
                 Chi: 45.0000
                 Phi: 180.0000
                 XTD: 54.9069
              2theta: -25.1001

;
_diffrn_measurement_device 'Saturn724+ (4x4 bin mode)'
_diffrn_measurement_device_details 'AFC11 (Right): Eulerian 3 circle'
_diffrn_measurement_device_type 'Rigaku AFC11 with Saturn 724+ CCD'
_diffrn_measurement_method \w
_diffrn_radiation_detector CCD
_diffrn_radiation_monochromator Confocal
_diffrn_radiation_source 'Rotating Anode'
_diffrn_radiation_type MoK\a
_diffrn_radiation_wavelength 0.710747
_diffrn_reflns_av_R_equivalents 0.0286
_diffrn_reflns_av_sigmaI/netI 0.0381
_diffrn_reflns_limit_h_max 12
_diffrn_reflns_limit_h_min -13
_diffrn_reflns_limit_k_max 17
_diffrn_reflns_limit_k_min -17
_diffrn_reflns_limit_l_max 20
_diffrn_reflns_limit_l_min -20
_diffrn_reflns_number 22998
_diffrn_reflns_reduction_process 'Lp corrections applied'
_diffrn_reflns_theta_full 27.43
_diffrn_reflns_theta_max 27.43
_diffrn_reflns_theta_min 3.11
_diffrn_source_current 24.0000
_diffrn_source_power 1.2000
_diffrn_source_voltage 50.0000
_exptl_absorpt_coefficient_mu 0.716
_exptl_absorpt_correction_T_max 0.9583
_exptl_absorpt_correction_T_min 0.8701
_exptl_absorpt_correction_type multi-scan
_exptl_absorpt_process_details 'REQAB (Rigaku, 1998)'
_exptl_crystal_colour Colorless
_exptl_crystal_density_diffrn 1.345
_exptl_crystal_density_method 'not measured'
_exptl_crystal_description Prism
_exptl_crystal_F_000 924
_exptl_crystal_preparation 'mounted on the CryoLoop with Palaton oil and placed in N2 stream at 200(2) K'
_exptl_crystal_size_max 0.20
_exptl_crystal_size_mid 0.09
_exptl_crystal_size_min 0.06
_refine_diff_density_max 0.419
_refine_diff_density_min -0.327
_refine_diff_density_rms 0.057
_refine_ls_extinction_method none
_refine_ls_goodness_of_fit_ref 1.025
_refine_ls_hydrogen_treatment refall
_refine_ls_matrix_type full
_refine_ls_number_parameters 695
_refine_ls_number_reflns 10035
_refine_ls_number_restraints 0
_refine_ls_restrained_S_all 1.025
_refine_ls_R_factor_all 0.0362
_refine_ls_R_factor_gt 0.0294
_refine_ls_shift/su_max 0.001
_refine_ls_shift/su_mean 0.000
_refine_ls_structure_factor_coef Fsqd
_refine_ls_weighting_details 'calc w=1/[\s^2^(Fo^2^)+(0.0370P)^2^+0.0000P] where P=(Fo^2^+2Fc^2^)/3'
_refine_ls_weighting_scheme calc
_refine_ls_wR_factor_gt 0.0661
_refine_ls_wR_factor_ref 0.0690
_reflns_number_gt 8725
_reflns_number_total 10035
_reflns_threshold_expression >2sigma(I)
_cod_data_source_file om500951e_si_001.cif
_cod_data_source_block 2b
_cod_depositor_comments
;
The following automatic conversions were performed:

'_exptl_absorpt_correction_type' value 'Multi-scan' changed to
'multi-scan' according to
/home/saulius/struct/COD-crude-data--automatic-downloads/rss-feeds/ACS/lib/dictionaries/cif_core.dic
dictionary named 'cif_core.dic' version 2.4.2 from 2011-04-26.

Automatic conversion script
Id: cif_fix_values 2827 2014-09-09 07:05:25Z andrius 

 Adding full bibliography for 4084576--4084577.cif.
;
_cod_original_cell_volume 2231.6(11)
_cod_original_sg_symbol_H-M P-1
_cod_database_code 4084577

loop_
_symmetry_equiv_pos_as_xyz
'x, y, z'
'-x, -y, -z'

loop_
_atom_site_label
_atom_site_type_symbol
_atom_site_fract_x
_atom_site_fract_y
_atom_site_fract_z
_atom_site_U_iso_or_equiv
_atom_site_adp_type
_atom_site_occupancy
_atom_site_symmetry_multiplicity
_atom_site_calc_flag
Sn1 Sn 0.172656(12) 0.246495(9) 0.750048(8) 0.02553(5) Uani 1 1 d
H1SN H 0.077(2) 0.1799(19) 0.8176(16) 0.053(7) Uiso 1 1 d
P1 P -0.09915(5) 0.38400(4) 0.75704(4) 0.03267(12) Uani 1 1 d
C1 C 0.15751(18) 0.40891(14) 0.74156(12) 0.0284(4) Uani 1 1 d
C2 C 0.2681(2) 0.46456(17) 0.72928(15) 0.0389(5) Uani 1 1 d
H2A H 0.345(2) 0.4330(18) 0.7286(15) 0.044(7) Uiso 1 1 d
C3 C 0.2639(2) 0.57034(17) 0.71670(17) 0.0472(6) Uani 1 1 d
H3A H 0.344(2) 0.605(2) 0.7092(17) 0.058(8) Uiso 1 1 d
C4 C 0.1502(2) 0.62178(17) 0.71863(16) 0.0467(6) Uani 1 1 d
H4A H 0.151(2) 0.695(2) 0.7089(16) 0.050(7) Uiso 1 1 d
C5 C 0.0401(2) 0.56802(16) 0.73202(15) 0.0393(5) Uani 1 1 d
H5A H -0.041(2) 0.6022(19) 0.7314(15) 0.048(7) Uiso 1 1 d
C6 C 0.04260(18) 0.46179(14) 0.74221(12) 0.0290(4) Uani 1 1 d
C7 C -0.1537(2) 0.39905(15) 0.86219(14) 0.0400(5) Uani 1 1 d
C8 C -0.2807(3) 0.3929(2) 0.88438(19) 0.0554(7) Uani 1 1 d
H8A H -0.336(2) 0.3830(19) 0.8441(16) 0.047(7) Uiso 1 1 d
C9 C -0.3203(4) 0.3930(3) 0.9674(2) 0.0764(10) Uani 1 1 d
H9A H -0.406(3) 0.385(2) 0.9763(19) 0.072(9) Uiso 1 1 d
C10 C -0.2342(4) 0.3958(3) 1.0291(2) 0.0803(11) Uani 1 1 d
H10A H -0.267(3) 0.396(3) 1.082(2) 0.093(11) Uiso 1 1 d
C11 C -0.1101(4) 0.4002(2) 1.00950(19) 0.0740(10) Uani 1 1 d
H11A H -0.049(3) 0.401(2) 1.047(2) 0.075(10) Uiso 1 1 d
C12 C -0.0682(3) 0.4023(2) 0.92652(17) 0.0550(7) Uani 1 1 d
H12A H 0.022(3) 0.402(2) 0.9112(17) 0.055(8) Uiso 1 1 d
C13 C -0.21182(19) 0.45952(16) 0.68258(15) 0.0380(5) Uani 1 1 d
C14 C -0.2278(2) 0.4271(2) 0.60653(17) 0.0499(6) Uani 1 1 d
H14A H -0.182(2) 0.369(2) 0.5964(16) 0.051(7) Uiso 1 1 d
C15 C -0.3098(3) 0.4792(3) 0.5452(2) 0.0698(9) Uani 1 1 d
H15A H -0.308(3) 0.456(3) 0.497(2) 0.083(11) Uiso 1 1 d
C16 C -0.3764(3) 0.5629(3) 0.5591(2) 0.0744(10) Uani 1 1 d
H16A H -0.435(3) 0.604(2) 0.518(2) 0.082(10) Uiso 1 1 d
C17 C -0.3625(3) 0.5963(2) 0.6341(2) 0.0644(8) Uani 1 1 d
H17A H -0.406(3) 0.653(2) 0.6444(18) 0.065(8) Uiso 1 1 d
C18 C -0.2795(2) 0.5454(2) 0.69616(18) 0.0498(6) Uani 1 1 d
H18A H -0.272(2) 0.5677(18) 0.7485(16) 0.044(7) Uiso 1 1 d
P2 P 0.19663(5) 0.02536(4) 0.67557(3) 0.03304(12) Uani 1 1 d
C19 C 0.14048(18) 0.23126(14) 0.62108(12) 0.0285(4) Uani 1 1 d
C20 C 0.1013(2) 0.31808(16) 0.56154(13) 0.0347(5) Uani 1 1 d
H20A H 0.094(2) 0.3775(18) 0.5800(15) 0.040(6) Uiso 1 1 d
C21 C 0.0815(2) 0.31434(17) 0.47747(14) 0.0419(5) Uani 1 1 d
H21A H 0.053(2) 0.3754(19) 0.4373(15) 0.047(7) Uiso 1 1 d
C22 C 0.1022(2) 0.22350(18) 0.45052(15) 0.0435(5) Uani 1 1 d
H22A H 0.090(2) 0.2259(18) 0.3948(16) 0.044(7) Uiso 1 1 d
C23 C 0.1395(2) 0.13681(17) 0.50810(14) 0.0389(5) Uani 1 1 d
H23A H 0.155(2) 0.0754(17) 0.4901(14) 0.038(6) Uiso 1 1 d
C24 C 0.15705(18) 0.13898(14) 0.59370(13) 0.0299(4) Uani 1 1 d
C25 C 0.2763(2) -0.05975(15) 0.61435(14) 0.0366(5) Uani 1 1 d
C26 C 0.4064(3) -0.0593(2) 0.61094(19) 0.0541(7) Uani 1 1 d
H26A H 0.446(3) -0.018(2) 0.6410(19) 0.070(9) Uiso 1 1 d
C27 C 0.4728(3) -0.1213(3) 0.5645(2) 0.0749(10) Uani 1 1 d
H27A H 0.555(3) -0.116(3) 0.563(2) 0.087(11) Uiso 1 1 d
C28 C 0.4099(4) -0.1839(3) 0.5236(2) 0.0775(11) Uani 1 1 d
H28A H 0.449(3) -0.225(2) 0.495(2) 0.079(10) Uiso 1 1 d
C29 C 0.2822(4) -0.1857(2) 0.52676(19) 0.0666(9) Uani 1 1 d
H29A H 0.235(3) -0.222(2) 0.497(2) 0.076(10) Uiso 1 1 d
C30 C 0.2143(3) -0.12408(18) 0.57139(16) 0.0482(6) Uani 1 1 d
H30A H 0.126(2) -0.1264(19) 0.5766(16) 0.048(7) Uiso 1 1 d
C31 C 0.0435(2) -0.03406(15) 0.69871(13) 0.0348(4) Uani 1 1 d
C32 C 0.0408(2) -0.12736(17) 0.75732(15) 0.0427(5) Uani 1 1 d
H32A H 0.124(2) -0.1570(19) 0.7800(16) 0.048(7) Uiso 1 1 d
C33 C -0.0712(3) -0.1762(2) 0.77971(17) 0.0528(7) Uani 1 1 d
H33A H -0.072(2) -0.237(2) 0.8194(17) 0.057(8) Uiso 1 1 d
C34 C -0.1818(3) -0.1324(2) 0.74696(18) 0.0585(7) Uani 1 1 d
H34A H -0.257(3) -0.168(2) 0.7594(17) 0.061(8) Uiso 1 1 d
C35 C -0.1819(3) -0.0394(2) 0.69083(19) 0.0542(6) Uani 1 1 d
H35A H -0.251(2) -0.0071(19) 0.6643(16) 0.045(7) Uiso 1 1 d
C36 C -0.0693(2) 0.00987(19) 0.66590(17) 0.0448(5) Uani 1 1 d
H36A H -0.074(2) 0.079(2) 0.6257(16) 0.053(7) Uiso 1 1 d
P3 P 0.29483(5) 0.20739(4) 0.94420(3) 0.02975(11) Uani 1 1 d
C37 C 0.36751(17) 0.21086(14) 0.77800(12) 0.0274(4) Uani 1 1 d
C38 C 0.4508(2) 0.20399(17) 0.71162(14) 0.0362(5) Uani 1 1 d
H38A H 0.424(2) 0.2175(17) 0.6557(16) 0.040(6) Uiso 1 1 d
C39 C 0.5785(2) 0.18438(19) 0.72721(15) 0.0428(5) Uani 1 1 d
H39A H 0.636(2) 0.1855(18) 0.6802(16) 0.047(7) Uiso 1 1 d
C40 C 0.6227(2) 0.1695(2) 0.80878(16) 0.0463(6) Uani 1 1 d
H40A H 0.710(3) 0.155(2) 0.8230(18) 0.069(9) Uiso 1 1 d
C41 C 0.5406(2) 0.17458(17) 0.87635(15) 0.0372(5) Uani 1 1 d
H41A H 0.567(2) 0.1641(19) 0.9335(17) 0.051(7) Uiso 1 1 d
C42 C 0.41312(17) 0.19554(14) 0.86149(12) 0.0275(4) Uani 1 1 d
C43 C 0.23895(17) 0.07673(15) 0.97691(12) 0.0291(4) Uani 1 1 d
C44 C 0.2617(2) -0.00033(16) 0.93168(15) 0.0351(5) Uani 1 1 d
H44A H 0.311(2) 0.0131(17) 0.8848(15) 0.036(6) Uiso 1 1 d
C45 C 0.2088(2) -0.09554(17) 0.95986(16) 0.0439(5) Uani 1 1 d
H45A H 0.227(3) -0.147(2) 0.9302(18) 0.069(9) Uiso 1 1 d
C46 C 0.1334(2) -0.11403(19) 1.03183(17) 0.0468(6) Uani 1 1 d
H46A H 0.099(2) -0.173(2) 1.0512(16) 0.049(7) Uiso 1 1 d
C47 C 0.1093(2) -0.0381(2) 1.07609(16) 0.0488(6) Uani 1 1 d
H47A H 0.059(2) -0.051(2) 1.1277(18) 0.057(8) Uiso 1 1 d
C48 C 0.1612(2) 0.05689(19) 1.04868(14) 0.0407(5) Uani 1 1 d
H48A H 0.143(2) 0.110(2) 1.0750(16) 0.052(7) Uiso 1 1 d
C49 C 0.38343(19) 0.21854(15) 1.03887(13) 0.0324(4) Uani 1 1 d
C50 C 0.4503(2) 0.13774(18) 1.08951(14) 0.0397(5) Uani 1 1 d
H50A H 0.450(2) 0.0716(19) 1.0740(15) 0.047(7) Uiso 1 1 d
C51 C 0.5133(2) 0.1510(2) 1.16095(16) 0.0476(6) Uani 1 1 d
H51A H 0.558(2) 0.100(2) 1.1938(17) 0.053(8) Uiso 1 1 d
C52 C 0.5107(2) 0.2447(2) 1.18396(17) 0.0524(7) Uani 1 1 d
H52A H 0.556(3) 0.255(2) 1.2342(19) 0.070(9) Uiso 1 1 d
C53 C 0.4437(3) 0.3246(2) 1.13616(17) 0.0529(7) Uani 1 1 d
H53A H 0.441(2) 0.390(2) 1.1470(16) 0.054(7) Uiso 1 1 d
C54 C 0.3797(2) 0.31206(18) 1.06384(15) 0.0415(5) Uani 1 1 d
H54A H 0.330(2) 0.3635(17) 1.0317(14) 0.033(6) Uiso 1 1 d

loop_
_atom_site_aniso_label
_atom_site_aniso_U_11
_atom_site_aniso_U_22
_atom_site_aniso_U_33
_atom_site_aniso_U_23
_atom_site_aniso_U_13
_atom_site_aniso_U_12
Sn1 0.02730(7) 0.02419(7) 0.02493(8) -0.00473(5) -0.00237(5) 0.00070(5)
P1 0.0321(3) 0.0279(2) 0.0386(3) -0.0086(2) -0.0020(2) 0.0028(2)
C1 0.0352(10) 0.0248(9) 0.0258(10) -0.0062(7) -0.0017(8) -0.0013(7)
C2 0.0358(12) 0.0362(11) 0.0468(14) -0.0135(10) 0.0018(10) -0.0031(9)
C3 0.0505(14) 0.0363(12) 0.0568(16) -0.0128(11) 0.0021(12) -0.0152(11)
C4 0.0634(16) 0.0242(10) 0.0534(15) -0.0094(10) -0.0017(12) -0.0056(10)
C5 0.0462(13) 0.0292(10) 0.0430(13) -0.0089(9) -0.0063(10) 0.0066(9)
C6 0.0348(10) 0.0263(9) 0.0260(10) -0.0056(7) -0.0030(8) 0.0008(8)
C7 0.0525(13) 0.0257(10) 0.0404(13) -0.0036(9) 0.0083(10) -0.0068(9)
C8 0.0589(17) 0.0521(15) 0.0536(17) -0.0074(13) 0.0150(14) -0.0138(13)
C9 0.085(2) 0.069(2) 0.073(2) -0.0098(17) 0.042(2) -0.0233(18)
C10 0.128(3) 0.0653(19) 0.051(2) -0.0165(16) 0.039(2) -0.036(2)
C11 0.117(3) 0.0655(19) 0.0395(16) -0.0073(14) 0.0036(18) -0.0350(19)
C12 0.0710(19) 0.0496(14) 0.0448(15) -0.0097(12) 0.0047(13) -0.0164(13)
C13 0.0285(10) 0.0383(11) 0.0460(13) -0.0064(10) -0.0032(9) 0.0018(8)
C14 0.0430(13) 0.0529(15) 0.0561(16) -0.0150(12) -0.0118(12) -0.0029(11)
C15 0.0648(19) 0.078(2) 0.066(2) -0.0108(17) -0.0286(16) -0.0118(16)
C16 0.0496(17) 0.076(2) 0.087(3) 0.0089(19) -0.0319(17) -0.0006(15)
C17 0.0388(14) 0.0563(16) 0.090(2) 0.0019(16) -0.0041(15) 0.0151(12)
C18 0.0393(13) 0.0507(14) 0.0564(17) -0.0063(12) 0.0030(12) 0.0113(10)
P2 0.0407(3) 0.0275(2) 0.0317(3) -0.0078(2) -0.0059(2) 0.0012(2)
C19 0.0297(10) 0.0290(9) 0.0269(10) -0.0058(8) -0.0031(8) -0.0010(7)
C20 0.0455(12) 0.0287(10) 0.0296(11) -0.0054(8) -0.0039(9) 0.0034(9)
C21 0.0570(14) 0.0354(11) 0.0307(12) -0.0003(9) -0.0084(10) 0.0019(10)
C22 0.0592(15) 0.0453(13) 0.0265(12) -0.0080(10) -0.0096(11) -0.0004(11)
C23 0.0528(13) 0.0350(11) 0.0315(12) -0.0126(9) -0.0060(10) -0.0002(10)
C24 0.0313(10) 0.0296(9) 0.0287(10) -0.0060(8) -0.0038(8) 0.0000(8)
C25 0.0456(12) 0.0288(10) 0.0326(11) -0.0008(8) 0.0035(9) 0.0049(9)
C26 0.0450(14) 0.0538(15) 0.0558(17) 0.0053(13) 0.0034(12) 0.0072(12)
C27 0.059(2) 0.079(2) 0.071(2) 0.0146(18) 0.0255(17) 0.0288(17)
C28 0.112(3) 0.0591(19) 0.0524(19) 0.0006(15) 0.0301(19) 0.042(2)
C29 0.107(3) 0.0405(14) 0.0534(18) -0.0159(13) 0.0156(17) 0.0114(16)
C30 0.0606(17) 0.0372(12) 0.0494(15) -0.0154(11) 0.0067(12) 0.0013(11)
C31 0.0439(12) 0.0322(10) 0.0314(11) -0.0143(9) 0.0019(9) 0.0011(9)
C32 0.0594(15) 0.0358(11) 0.0342(12) -0.0107(9) 0.0059(11) -0.0012(10)
C33 0.0750(19) 0.0442(14) 0.0423(15) -0.0163(11) 0.0215(13) -0.0142(13)
C34 0.0583(17) 0.0676(18) 0.0588(18) -0.0336(15) 0.0279(14) -0.0211(15)
C35 0.0436(14) 0.0635(17) 0.0604(18) -0.0251(14) 0.0057(13) 0.0022(13)
C36 0.0417(13) 0.0466(13) 0.0493(15) -0.0177(11) 0.0023(11) 0.0001(10)
P3 0.0310(3) 0.0310(2) 0.0277(3) -0.0073(2) -0.0008(2) 0.0024(2)
C37 0.0276(9) 0.0260(9) 0.0283(10) -0.0047(8) -0.0015(8) 0.0006(7)
C38 0.0354(11) 0.0442(12) 0.0278(11) -0.0047(9) -0.0019(9) 0.0013(9)
C39 0.0313(11) 0.0582(14) 0.0386(13) -0.0104(11) 0.0083(10) 0.0038(10)
C40 0.0260(11) 0.0637(15) 0.0489(15) -0.0114(12) -0.0055(10) 0.0068(10)
C41 0.0336(11) 0.0457(12) 0.0315(12) -0.0059(9) -0.0064(9) 0.0019(9)
C42 0.0295(10) 0.0261(9) 0.0266(10) -0.0046(8) -0.0016(8) 0.0000(7)
C43 0.0273(9) 0.0327(10) 0.0264(10) -0.0038(8) -0.0058(8) -0.0003(8)
C44 0.0388(12) 0.0332(10) 0.0328(12) -0.0062(9) -0.0006(9) 0.0030(9)
C45 0.0499(14) 0.0317(11) 0.0499(15) -0.0071(10) -0.0133(11) 0.0026(10)
C46 0.0409(13) 0.0426(13) 0.0504(15) 0.0078(11) -0.0123(11) -0.0112(10)
C47 0.0415(13) 0.0612(16) 0.0386(14) 0.0031(12) 0.0021(11) -0.0155(11)
C48 0.0391(12) 0.0518(13) 0.0326(12) -0.0115(10) 0.0010(10) -0.0064(10)
C49 0.0318(10) 0.0364(10) 0.0314(11) -0.0126(9) 0.0024(8) -0.0033(8)
C50 0.0417(12) 0.0479(13) 0.0338(12) -0.0182(10) -0.0048(10) 0.0022(10)
C51 0.0389(13) 0.0731(17) 0.0347(13) -0.0200(12) -0.0052(10) 0.0034(12)
C52 0.0468(14) 0.0806(19) 0.0389(14) -0.0312(14) 0.0032(11) -0.0174(13)
C53 0.0605(16) 0.0589(16) 0.0507(16) -0.0362(13) 0.0169(13) -0.0230(13)
C54 0.0474(13) 0.0389(12) 0.0413(13) -0.0159(10) 0.0104(11) -0.0058(10)

loop_
_atom_type_symbol
_atom_type_description
_atom_type_scat_dispersion_real
_atom_type_scat_dispersion_imag
_atom_type_scat_source
C C 0.0033 0.0016 'International Tables Vol C Tables 4.2.6.8 and 6.1.1.4'
H H 0.0000 0.0000 'International Tables Vol C Tables 4.2.6.8 and 6.1.1.4'
P P 0.1023 0.0942 'International Tables Vol C Tables 4.2.6.8 and 6.1.1.4'
Sn Sn -0.6537 1.4246 'International Tables Vol C Tables 4.2.6.8 and 6.1.1.4'

loop_
_geom_angle_atom_site_label_1
_geom_angle_atom_site_label_2
_geom_angle_atom_site_label_3
_geom_angle
C37 Sn1 C1 103.73(7)
C37 Sn1 C19 108.04(7)
C1 Sn1 C19 103.09(7)
C37 Sn1 P3 55.46(5)
C1 Sn1 P3 92.25(5)
C19 Sn1 P3 160.29(5)
C37 Sn1 P1 153.64(5)
C1 Sn1 P1 54.22(5)
C19 Sn1 P1 92.46(5)
P3 Sn1 P1 106.653(17)
C37 Sn1 P2 81.85(5)
C1 Sn1 P2 156.47(5)
C19 Sn1 P2 53.92(5)
P3 Sn1 P2 109.211(17)
P1 Sn1 P2 124.277(16)
C37 Sn1 H1SN 113.7(9)
C1 Sn1 H1SN 114.9(9)
C19 Sn1 H1SN 112.5(9)
P3 Sn1 H1SN 70.7(9)
P1 Sn1 H1SN 71.1(9)
P2 Sn1 H1SN 82.3(9)
C7 P1 C13 104.73(11)
C7 P1 C6 101.65(9)
C13 P1 C6 103.75(9)
C7 P1 Sn1 116.50(8)
C13 P1 Sn1 138.64(8)
C6 P1 Sn1 66.04(6)
C6 C1 C2 118.78(18)
C6 C1 Sn1 123.18(13)
C2 C1 Sn1 117.90(15)
C3 C2 C1 120.7(2)
C3 C2 H2A 117.8(15)
C1 C2 H2A 121.5(15)
C4 C3 C2 120.0(2)
C4 C3 H3A 122.5(16)
C2 C3 H3A 117.4(16)
C3 C4 C5 120.0(2)
C3 C4 H4A 117.5(15)
C5 C4 H4A 122.4(15)
C4 C5 C6 120.5(2)
C4 C5 H5A 121.7(14)
C6 C5 H5A 117.7(15)
C5 C6 C1 119.84(19)
C5 C6 P1 123.67(16)
C1 C6 P1 116.48(14)
C8 C7 C12 117.7(2)
C8 C7 P1 121.00(19)
C12 C7 P1 120.65(19)
C9 C8 C7 120.8(3)
C9 C8 H8A 120.8(16)
C7 C8 H8A 118.2(16)
C10 C9 C8 120.1(3)
C10 C9 H9A 125.6(19)
C8 C9 H9A 114(2)
C11 C10 C9 120.3(3)
C11 C10 H10A 124(2)
C9 C10 H10A 115(2)
C10 C11 C12 120.8(3)
C10 C11 H11A 125(2)
C12 C11 H11A 114(2)
C11 C12 C7 120.4(3)
C11 C12 H12A 122.2(16)
C7 C12 H12A 117.3(16)
C14 C13 C18 118.9(2)
C14 C13 P1 115.74(18)
C18 C13 P1 125.39(19)
C15 C14 C13 120.6(3)
C15 C14 H14A 119.5(15)
C13 C14 H14A 119.9(15)
C16 C15 C14 120.3(3)
C16 C15 H15A 126(2)
C14 C15 H15A 113(2)
C15 C16 C17 120.2(3)
C15 C16 H16A 123.9(19)
C17 C16 H16A 115.8(19)
C16 C17 C18 120.4(3)
C16 C17 H17A 121.6(18)
C18 C17 H17A 118.0(18)
C13 C18 C17 119.7(3)
C13 C18 H18A 120.4(15)
C17 C18 H18A 119.8(15)
C31 P2 C24 101.99(9)
C31 P2 C25 102.11(10)
C24 P2 C25 103.14(10)
C31 P2 Sn1 105.00(6)
C24 P2 Sn1 65.85(7)
C25 P2 Sn1 152.32(7)
C24 C19 C20 118.36(18)
C24 C19 Sn1 123.30(14)
C20 C19 Sn1 118.34(14)
C21 C20 C19 121.4(2)
C21 C20 H20A 121.5(15)
C19 C20 H20A 117.0(15)
C20 C21 C22 119.7(2)
C20 C21 H21A 120.1(15)
C22 C21 H21A 120.2(15)
C23 C22 C21 119.9(2)
C23 C22 H22A 124.1(16)
C21 C22 H22A 116.0(16)
C22 C23 C24 120.9(2)
C22 C23 H23A 120.3(14)
C24 C23 H23A 118.7(14)
C23 C24 C19 119.58(18)
C23 C24 P2 123.60(15)
C19 C24 P2 116.79(15)
C26 C25 C30 118.5(2)
C26 C25 P2 117.38(19)
C30 C25 P2 124.16(18)
C25 C26 C27 120.3(3)
C25 C26 H26A 117.7(19)
C27 C26 H26A 122.0(19)
C28 C27 C26 120.0(3)
C28 C27 H27A 124(2)
C26 C27 H27A 116(2)
C27 C28 C29 120.4(3)
C27 C28 H28A 122(2)
C29 C28 H28A 118(2)
C28 C29 C30 120.6(3)
C28 C29 H29A 125(2)
C30 C29 H29A 115(2)
C29 C30 C25 120.1(3)
C29 C30 H30A 122.0(16)
C25 C30 H30A 117.7(16)
C36 C31 C32 118.4(2)
C36 C31 P2 124.45(17)
C32 C31 P2 117.06(18)
C33 C32 C31 120.7(3)
C33 C32 H32A 122.8(14)
C31 C32 H32A 116.5(14)
C34 C33 C32 120.4(3)
C34 C33 H33A 119.2(17)
C32 C33 H33A 120.2(17)
C33 C34 C35 119.9(3)
C33 C34 H34A 119.9(17)
C35 C34 H34A 120.0(17)
C34 C35 C36 120.5(3)
C34 C35 H35A 124.8(16)
C36 C35 H35A 114.6(16)
C31 C36 C35 120.1(2)
C31 C36 H36A 122.3(15)
C35 C36 H36A 117.6(15)
C43 P3 C49 100.58(9)
C43 P3 C42 102.62(9)
C49 P3 C42 105.88(9)
C43 P3 Sn1 94.81(6)
C49 P3 Sn1 164.34(7)
C42 P3 Sn1 67.48(6)
C38 C37 C42 119.09(18)
C38 C37 Sn1 119.24(15)
C42 C37 Sn1 121.67(14)
C37 C38 C39 120.7(2)
C37 C38 H38A 121.0(14)
C39 C38 H38A 118.1(14)
C40 C39 C38 120.1(2)
C40 C39 H39A 119.9(15)
C38 C39 H39A 119.9(15)
C39 C40 C41 120.2(2)
C39 C40 H40A 123.3(17)
C41 C40 H40A 116.5(17)
C40 C41 C42 120.3(2)
C40 C41 H41A 123.0(15)
C42 C41 H41A 116.7(15)
C41 C42 C37 119.66(18)
C41 C42 P3 124.95(16)
C37 C42 P3 115.39(14)
C48 C43 C44 118.76(19)
C48 C43 P3 116.56(16)
C44 C43 P3 124.51(16)
C45 C44 C43 119.7(2)
C45 C44 H44A 121.8(14)
C43 C44 H44A 118.5(14)
C46 C45 C44 120.6(2)
C46 C45 H45A 120.4(18)
C44 C45 H45A 119.1(18)
C47 C46 C45 120.0(2)
C47 C46 H46A 117.1(17)
C45 C46 H46A 122.8(17)
C46 C47 C48 120.0(2)
C46 C47 H47A 120.5(16)
C48 C47 H47A 119.5(16)
C47 C48 C43 120.9(2)
C47 C48 H48A 121.6(16)
C43 C48 H48A 117.4(16)
C54 C49 C50 117.8(2)
C54 C49 P3 118.10(17)
C50 C49 P3 124.02(15)
C51 C50 C49 121.0(2)
C51 C50 H50A 120.9(14)
C49 C50 H50A 118.1(14)
C52 C51 C50 120.4(3)
C52 C51 H51A 117.1(18)
C50 C51 H51A 122.4(18)
C53 C52 C51 119.6(2)
C53 C52 H52A 119.7(18)
C51 C52 H52A 120.7(18)
C52 C53 C54 120.5(2)
C52 C53 H53A 123.6(16)
C54 C53 H53A 115.8(16)
C49 C54 C53 120.6(2)
C49 C54 H54A 116.7(14)
C53 C54 H54A 122.6(14)

loop_
_geom_bond_atom_site_label_1
_geom_bond_atom_site_label_2
_geom_bond_distance
Sn1 C37 2.1500(19)
Sn1 C1 2.1502(19)
Sn1 C19 2.152(2)
Sn1 P3 3.3257(10)
Sn1 P1 3.4005(9)
Sn1 P2 3.4141(9)
Sn1 H1SN 1.61(2)
P1 C7 1.822(2)
P1 C13 1.834(2)
P1 C6 1.841(2)
C1 C6 1.398(3)
C1 C2 1.399(3)
C2 C3 1.387(3)
C2 H2A 0.91(2)
C3 C4 1.380(4)
C3 H3A 0.98(3)
C4 C5 1.382(3)
C4 H4A 0.96(3)
C5 C6 1.396(3)
C5 H5A 0.96(3)
C7 C8 1.393(4)
C7 C12 1.394(4)
C8 C9 1.390(4)
C8 H8A 0.92(2)
C9 C10 1.366(5)
C9 H9A 0.93(3)
C10 C11 1.354(5)
C10 H10A 0.91(4)
C11 C12 1.390(4)
C11 H11A 0.89(3)
C12 H12A 0.99(3)
C13 C14 1.390(3)
C13 C18 1.394(3)
C14 C15 1.387(4)
C14 H14A 0.95(3)
C15 C16 1.365(5)
C15 H15A 0.88(3)
C16 C17 1.377(5)
C16 H16A 0.99(3)
C17 C18 1.395(4)
C17 H17A 0.92(3)
C18 H18A 0.95(2)
P2 C31 1.833(2)
P2 C24 1.834(2)
P2 C25 1.834(2)
C19 C24 1.399(3)
C19 C20 1.399(3)
C20 C21 1.378(3)
C20 H20A 0.91(2)
C21 C22 1.383(3)
C21 H21A 0.97(2)
C22 C23 1.377(3)
C22 H22A 0.90(2)
C23 C24 1.393(3)
C23 H23A 0.93(2)
C25 C26 1.386(3)
C25 C30 1.393(3)
C26 C27 1.396(5)
C26 H26A 0.92(3)
C27 C28 1.360(5)
C27 H27A 0.88(3)
C28 C29 1.361(5)
C28 H28A 0.88(3)
C29 C30 1.382(4)
C29 H29A 0.91(3)
C30 H30A 0.95(3)
C31 C36 1.385(3)
C31 C32 1.398(3)
C32 C33 1.382(4)
C32 H32A 1.00(2)
C33 C34 1.364(4)
C33 H33A 0.92(3)
C34 C35 1.375(4)
C34 H34A 0.94(3)
C35 C36 1.397(3)
C35 H35A 0.91(2)
C36 H36A 1.01(3)
P3 C43 1.830(2)
P3 C49 1.833(2)
P3 C42 1.841(2)
C37 C38 1.390(3)
C37 C42 1.403(3)
C38 C39 1.395(3)
C38 H38A 0.92(2)
C39 C40 1.370(3)
C39 H39A 0.96(3)
C40 C41 1.392(3)
C40 H40A 0.96(3)
C41 C42 1.393(3)
C41 H41A 0.94(3)
C43 C48 1.390(3)
C43 C44 1.392(3)
C44 C45 1.391(3)
C44 H44A 0.90(2)
C45 C46 1.377(4)
C45 H45A 0.93(3)
C46 C47 1.371(4)
C46 H46A 0.87(2)
C47 C48 1.382(3)
C47 H47A 0.96(3)
C48 H48A 0.91(3)
C49 C54 1.390(3)
C49 C50 1.395(3)
C50 C51 1.381(3)
C50 H50A 0.97(2)
C51 C52 1.377(4)
C51 H51A 0.90(3)
C52 C53 1.369(4)
C52 H52A 0.98(3)
C53 C54 1.395(3)
C53 H53A 0.93(3)
C54 H54A 0.92(2)

loop_
_geom_torsion_atom_site_label_1
_geom_torsion_atom_site_label_2
_geom_torsion_atom_site_label_3
_geom_torsion_atom_site_label_4
_geom_torsion
C37 Sn1 P1 C7 -52.73(14)
C1 Sn1 P1 C7 -90.04(10)
C19 Sn1 P1 C7 165.57(9)
P3 Sn1 P1 C7 -9.54(8)
P2 Sn1 P1 C7 118.74(7)
C37 Sn1 P1 C13 122.34(15)
C1 Sn1 P1 C13 85.02(12)
C19 Sn1 P1 C13 -19.36(12)
P3 Sn1 P1 C13 165.53(10)
P2 Sn1 P1 C13 -66.20(11)
C37 Sn1 P1 C6 38.72(13)
C1 Sn1 P1 C6 1.41(9)
C19 Sn1 P1 C6 -102.97(8)
P3 Sn1 P1 C6 81.91(7)
P2 Sn1 P1 C6 -149.81(7)
C37 Sn1 C1 C6 -165.94(16)
C19 Sn1 C1 C6 81.48(17)
P3 Sn1 C1 C6 -111.00(16)
P1 Sn1 C1 C6 -2.02(13)
P2 Sn1 C1 C6 92.8(2)
C37 Sn1 C1 C2 18.32(17)
C19 Sn1 C1 C2 -94.27(16)
P3 Sn1 C1 C2 73.26(16)
P1 Sn1 C1 C2 -177.77(18)
P2 Sn1 C1 C2 -83.0(2)
C6 C1 C2 C3 -0.9(3)
Sn1 C1 C2 C3 174.99(18)
C1 C2 C3 C4 1.9(4)
C2 C3 C4 C5 -0.8(4)
C3 C4 C5 C6 -1.1(4)
C4 C5 C6 C1 2.0(3)
C4 C5 C6 P1 -178.06(18)
C2 C1 C6 C5 -1.0(3)
Sn1 C1 C6 C5 -176.69(15)
C2 C1 C6 P1 179.10(16)
Sn1 C1 C6 P1 3.4(2)
C7 P1 C6 C5 -67.9(2)
C13 P1 C6 C5 40.7(2)
Sn1 P1 C6 C5 178.1(2)
C7 P1 C6 C1 112.05(16)
C13 P1 C6 C1 -139.42(16)
Sn1 P1 C6 C1 -1.96(13)
C13 P1 C7 C8 43.7(2)
C6 P1 C7 C8 151.47(19)
Sn1 P1 C7 C8 -139.66(18)
C13 P1 C7 C12 -145.56(19)
C6 P1 C7 C12 -37.8(2)
Sn1 P1 C7 C12 31.1(2)
C12 C7 C8 C9 1.8(4)
P1 C7 C8 C9 172.7(2)
C7 C8 C9 C10 -2.1(5)
C8 C9 C10 C11 1.1(5)
C9 C10 C11 C12 0.2(5)
C10 C11 C12 C7 -0.5(5)
C8 C7 C12 C11 -0.4(4)
P1 C7 C12 C11 -171.5(2)
C7 P1 C13 C14 -152.23(18)
C6 P1 C13 C14 101.55(18)
Sn1 P1 C13 C14 32.3(2)
C7 P1 C13 C18 28.5(2)
C6 P1 C13 C18 -77.7(2)
Sn1 P1 C13 C18 -146.90(17)
C18 C13 C14 C15 -0.1(4)
P1 C13 C14 C15 -179.3(2)
C13 C14 C15 C16 -0.4(5)
C14 C15 C16 C17 0.1(5)
C15 C16 C17 C18 0.5(5)
C14 C13 C18 C17 0.7(4)
P1 C13 C18 C17 179.9(2)
C16 C17 C18 C13 -1.0(4)
C37 Sn1 P2 C31 145.88(9)
C1 Sn1 P2 C31 -108.36(15)
C19 Sn1 P2 C31 -94.68(10)
P3 Sn1 P2 C31 96.91(7)
P1 Sn1 P2 C31 -30.30(7)
C37 Sn1 P2 C24 -117.48(9)
C1 Sn1 P2 C24 -11.72(15)
C19 Sn1 P2 C24 1.96(9)
P3 Sn1 P2 C24 -166.45(7)
P1 Sn1 P2 C24 66.34(7)
C37 Sn1 P2 C25 -46.06(16)
C1 Sn1 P2 C25 59.7(2)
C19 Sn1 P2 C25 73.38(17)
P3 Sn1 P2 C25 -95.03(15)
P1 Sn1 P2 C25 137.76(15)
C37 Sn1 C19 C24 62.25(17)
C1 Sn1 C19 C24 171.64(16)
P3 Sn1 C19 C24 31.4(3)
P1 Sn1 C19 C24 -134.57(16)
P2 Sn1 C19 C24 -2.80(13)
C37 Sn1 C19 C20 -117.58(16)
C1 Sn1 C19 C20 -8.19(17)
P3 Sn1 C19 C20 -148.40(13)
P1 Sn1 C19 C20 45.60(16)
P2 Sn1 C19 C20 177.37(19)
C24 C19 C20 C21 -1.2(3)
Sn1 C19 C20 C21 178.62(17)
C19 C20 C21 C22 -0.9(4)
C20 C21 C22 C23 1.5(4)
C21 C22 C23 C24 0.0(4)
C22 C23 C24 C19 -2.1(3)
C22 C23 C24 P2 175.88(18)
C20 C19 C24 C23 2.7(3)
Sn1 C19 C24 C23 -177.15(15)
C20 C19 C24 P2 -175.45(15)
Sn1 C19 C24 P2 4.7(2)
C31 P2 C24 C23 -79.54(19)
C25 P2 C24 C23 26.1(2)
Sn1 P2 C24 C23 179.2(2)
C31 P2 C24 C19 98.50(16)
C25 P2 C24 C19 -155.84(16)
Sn1 P2 C24 C19 -2.73(13)
C31 P2 C25 C26 -158.44(18)
C24 P2 C25 C26 95.99(19)
Sn1 P2 C25 C26 33.4(3)
C31 P2 C25 C30 21.6(2)
C24 P2 C25 C30 -83.9(2)
Sn1 P2 C25 C30 -146.56(16)
C30 C25 C26 C27 0.8(4)
P2 C25 C26 C27 -179.2(2)
C25 C26 C27 C28 -1.2(4)
C26 C27 C28 C29 0.8(5)
C27 C28 C29 C30 0.0(5)
C28 C29 C30 C25 -0.5(4)
C26 C25 C30 C29 0.1(4)
P2 C25 C30 C29 180.0(2)
C24 P2 C31 C36 -6.7(2)
C25 P2 C31 C36 -113.11(19)
Sn1 P2 C31 C36 61.25(19)
C24 P2 C31 C32 177.13(16)
C25 P2 C31 C32 70.68(18)
Sn1 P2 C31 C32 -114.97(15)
C36 C31 C32 C33 2.2(3)
P2 C31 C32 C33 178.61(17)
C31 C32 C33 C34 -2.1(4)
C32 C33 C34 C35 0.4(4)
C33 C34 C35 C36 1.1(4)
C32 C31 C36 C35 -0.6(3)
P2 C31 C36 C35 -176.76(18)
C34 C35 C36 C31 -1.0(4)
C37 Sn1 P3 C43 -101.54(9)
C1 Sn1 P3 C43 153.32(8)
C19 Sn1 P3 C43 -65.28(16)
P1 Sn1 P3 C43 100.11(7)
P2 Sn1 P3 C43 -36.50(7)
C37 Sn1 P3 C49 67.7(3)
C1 Sn1 P3 C49 -37.4(3)
C19 Sn1 P3 C49 104.0(3)
P1 Sn1 P3 C49 -90.6(3)
P2 Sn1 P3 C49 132.7(3)
C37 Sn1 P3 C42 0.14(8)
C1 Sn1 P3 C42 -105.00(8)
C19 Sn1 P3 C42 36.40(16)
P1 Sn1 P3 C42 -158.21(6)
P2 Sn1 P3 C42 65.18(6)
C1 Sn1 C37 C38 -96.26(16)
C19 Sn1 C37 C38 12.68(17)
P3 Sn1 C37 C38 -179.43(18)
P1 Sn1 C37 C38 -126.68(15)
P2 Sn1 C37 C38 60.43(15)
C1 Sn1 C37 C42 82.96(15)
C19 Sn1 C37 C42 -168.10(14)
P3 Sn1 C37 C42 -0.20(12)
P1 Sn1 C37 C42 52.5(2)
P2 Sn1 C37 C42 -120.34(15)
C42 C37 C38 C39 -1.4(3)
Sn1 C37 C38 C39 177.84(17)
C37 C38 C39 C40 1.4(4)
C38 C39 C40 C41 -0.4(4)
C39 C40 C41 C42 -0.5(4)
C40 C41 C42 C37 0.5(3)
C40 C41 C42 P3 -178.52(17)
C38 C37 C42 C41 0.5(3)
Sn1 C37 C42 C41 -178.74(15)
C38 C37 C42 P3 179.56(15)
Sn1 C37 C42 P3 0.3(2)
C43 P3 C42 C41 -91.18(18)
C49 P3 C42 C41 13.85(19)
Sn1 P3 C42 C41 178.82(19)
C43 P3 C42 C37 89.81(15)
C49 P3 C42 C37 -165.16(14)
Sn1 P3 C42 C37 -0.20(12)
C49 P3 C43 C48 61.45(18)
C42 P3 C43 C48 170.54(16)
Sn1 P3 C43 C48 -121.49(16)
C49 P3 C43 C44 -123.37(18)
C42 P3 C43 C44 -14.28(19)
Sn1 P3 C43 C44 53.69(17)
C48 C43 C44 C45 -1.3(3)
P3 C43 C44 C45 -176.43(16)
C43 C44 C45 C46 0.5(3)
C44 C45 C46 C47 0.4(4)
C45 C46 C47 C48 -0.3(4)
C46 C47 C48 C43 -0.6(4)
C44 C43 C48 C47 1.4(3)
P3 C43 C48 C47 176.90(18)
C43 P3 C49 C54 -143.16(17)
C42 P3 C49 C54 110.33(17)
Sn1 P3 C49 C54 47.7(4)
C43 P3 C49 C50 34.1(2)
C42 P3 C49 C50 -72.4(2)
Sn1 P3 C49 C50 -135.0(2)
C54 C49 C50 C51 -1.5(3)
P3 C49 C50 C51 -178.84(18)
C49 C50 C51 C52 0.4(4)
C50 C51 C52 C53 0.9(4)
C51 C52 C53 C54 -0.9(4)
C50 C49 C54 C53 1.5(3)
P3 C49 C54 C53 178.97(18)
C52 C53 C54 C49 -0.3(4)
